data_7214883
loop_
_publ_author_name
'Mol\<canov, Kre\<simir'
'Koji\'c-Prodi\'c, Biserka'
'Babi\'c, Darko'
'Paji\'c, Damir'
'Novosel, Nikolina'
'Zadro, Kre\<so'

_publ_section_title
;
 Temperature induced reversible structural and magnetic changes in a
 crystal of tetrachlorosemiquinone anion radical
;
_journal_issue 23
_journal_name_full CrystEngComm
_journal_page_first 7958
_journal_paper_doi 10.1039/c2ce25893e
_journal_volume 14
_journal_year 2012
_chemical_formula_moiety 'C10 H8 Cl4 K O3'
_chemical_formula_sum 'C10 H8 Cl4 K O3'
_chemical_formula_weight 357.08
_space_group_IT_number 14
_symmetry_cell_setting monoclinic
_symmetry_space_group_name_Hall '-P 2ybc'
_symmetry_space_group_name_H-M 'P 1 21/c 1'
_audit_creation_date 2011-05-09T15:14:14-00:00
_audit_creation_method 'WinGX routine CIF_UPDATE'
_cell_angle_alpha 90
_cell_angle_beta 96.925(2)
_cell_angle_gamma 90
_cell_formula_units_Z 4
_cell_length_a 4.05710(10)
_cell_length_b 16.5931(4)
_cell_length_c 20.7334(4)
_cell_measurement_reflns_used 3557
_cell_measurement_temperature 200(2)
_cell_measurement_theta_max 75.8004
_cell_measurement_theta_min 2.6607
_cell_volume 1385.59(6)
_computing_cell_refinement
;
CrysAlisPro, Oxford Diffraction Ltd.,
Version 1.171.34.40 (release 27-08-2010 CrysAlis171 .NET)
(compiled Aug 27 2010,11:50:40)
;
_computing_data_collection
;
CrysAlisPro, Oxford Diffraction Ltd.,
Version 1.171.34.40 (release 27-08-2010 CrysAlis171 .NET)
(compiled Aug 27 2010,11:50:40)
;
_computing_data_reduction
;
CrysAlisPro, Oxford Diffraction Ltd.,
Version 1.171.34.40 (release 27-08-2010 CrysAlis171 .NET)
(compiled Aug 27 2010,11:50:40)
;
_computing_molecular_graphics 'Ortep-3 for Windows (Farrugia, 1997)'
_computing_publication_material 'WinGX publication routines (Farrugia, 1999)'
_computing_structure_refinement 'SHELXL-97 (Sheldrick, 1997)'
_computing_structure_solution 'SHELXS-97 (Sheldrick, 1997)'
_diffrn_ambient_temperature 200(2)
_diffrn_measured_fraction_theta_full 0.984
_diffrn_measured_fraction_theta_max 0.984
_diffrn_measurement_device_type 'Xcalibur, Ruby'
_diffrn_measurement_method '\w scans'
_diffrn_radiation_probe x-ray
_diffrn_radiation_type CuK\a
_diffrn_radiation_wavelength 1.54179
_diffrn_reflns_av_R_equivalents 0.0285
_diffrn_reflns_limit_h_max 5
_diffrn_reflns_limit_h_min -3
_diffrn_reflns_limit_k_max 20
_diffrn_reflns_limit_k_min -19
_diffrn_reflns_limit_l_max 22
_diffrn_reflns_limit_l_min -25
_diffrn_reflns_number 6324
_diffrn_reflns_theta_full 75.98
_diffrn_reflns_theta_max 75.98
_diffrn_reflns_theta_min 3.42
_exptl_absorpt_coefficient_mu 10.444
_exptl_absorpt_correction_T_max 1
_exptl_absorpt_correction_T_min 0.11785
_exptl_absorpt_correction_type multi-scan
_exptl_crystal_colour red
_exptl_crystal_density_diffrn 1.712
_exptl_crystal_density_method 'not measured'
_exptl_crystal_description rod
_exptl_crystal_F_000 716
_exptl_crystal_size_max 0.18
_exptl_crystal_size_mid 0.09
_exptl_crystal_size_min 0.07
_refine_diff_density_max 0.265
_refine_diff_density_min -0.246
_refine_ls_extinction_method none
_refine_ls_goodness_of_fit_ref 1.016
_refine_ls_hydrogen_treatment refall
_refine_ls_matrix_type full
_refine_ls_number_parameters 195
_refine_ls_number_reflns 2832
_refine_ls_number_restraints 0
_refine_ls_restrained_S_all 1.016
_refine_ls_R_factor_gt 0.0387
_refine_ls_shift/su_max 0.001
_refine_ls_structure_factor_coef Fsqd
_refine_ls_weighting_details 'calc w=1/[\s^2^(Fo^2^)+(0.0506P)^2^+0.6912P] where P=(Fo^2^+2Fc^2^)/3'
_refine_ls_weighting_scheme calc
_refine_ls_wR_factor_ref 0.1033
_reflns_number_gt 2285
_reflns_number_total 2832
_reflns_threshold_expression >2sigma(I)
_cod_data_source_file c2ce25893e.txt
_cod_data_source_block new
_cod_original_cell_volume 1385.59(5)
_cod_database_code 7214883

loop_
_symmetry_equiv_pos_as_xyz
'x, y, z'
'-x, y+1/2, -z+1/2'
'-x, -y, -z'
'x, -y-1/2, z-1/2'

loop_
_atom_site_label
_atom_site_type_symbol
_atom_site_fract_x
_atom_site_fract_y
_atom_site_fract_z
_atom_site_U_iso_or_equiv
_atom_site_adp_type
_atom_site_occupancy
_atom_site_calc_flag
K1 K -0.53563(15) 0.26812(3) 0.17457(3) 0.04084(16) Uani 1 d
O2 O -0.0390(6) 0.37724(12) 0.17879(10) 0.0469(5) Uani 1 d
O1 O 0.0102(6) 0.67686(12) 0.28393(11) 0.0478(5) Uani 1 d
Cl2 Cl 0.3673(2) 0.38433(4) 0.30503(4) 0.0525(2) Uani 1 d
Cl1 Cl 0.4071(2) 0.56040(5) 0.36504(3) 0.0515(2) Uani 1 d
Cl4 Cl -0.4066(2) 0.66931(4) 0.16012(4) 0.0505(2) Uani 1 d
Cl3 Cl -0.4328(2) 0.49512(4) 0.09737(4) 0.0517(2) Uani 1 d
C4 C -0.0283(7) 0.44632(15) 0.20323(13) 0.0394(6) Uani 1 d
C3 C 0.1602(8) 0.46454(16) 0.26516(14) 0.0413(6) Uani 1 d
C2 C 0.1769(8) 0.53986(16) 0.29184(13) 0.0412(6) Uani 1 d
C1 C -0.0011(7) 0.60742(15) 0.25999(14) 0.0401(6) Uani 1 d
C6 C -0.1922(8) 0.58928(16) 0.19848(14) 0.0407(6) Uani 1 d
C5 C -0.2056(7) 0.51377(16) 0.17143(13) 0.0405(6) Uani 1 d
O3 O -0.7476(8) 0.22818(17) 0.05156(12) 0.0731(8) Uani 1 d
C7 C -0.9444(8) 0.2507(2) 0.00686(14) 0.0482(7) Uani 1 d
C8 C -1.0478(11) 0.3371(2) -0.0002(2) 0.0601(9) Uani 1 d
C9 C -1.0856(9) 0.1932(2) -0.04489(15) 0.0487(7) Uani 1 d
C40 C -1.0017(10) 0.1056(2) -0.03085(19) 0.0549(8) Uani 1 d
H8A H -0.993(16) 0.364(4) 0.034(3) 0.12(2) Uiso 1 d
H8B H -0.985(14) 0.362(3) -0.036(3) 0.103(18) Uiso 1 d
H8C H -1.288(17) 0.339(4) -0.004(3) 0.13(2) Uiso 1 d
H9A H -1.003(10) 0.210(2) -0.0861(19) 0.062(11) Uiso 1 d
H9B H -1.320(10) 0.201(2) -0.0514(17) 0.053(10) Uiso 1 d
H10A H -1.110(11) 0.071(3) -0.065(2) 0.070(12) Uiso 1 d
H10B H -0.776(12) 0.097(3) -0.026(2) 0.072(13) Uiso 1 d
H10C H -1.079(11) 0.086(3) 0.007(2) 0.077(13) Uiso 1 d

loop_
_atom_site_aniso_label
_atom_site_aniso_U_11
_atom_site_aniso_U_22
_atom_site_aniso_U_33
_atom_site_aniso_U_23
_atom_site_aniso_U_13
_atom_site_aniso_U_12
K1 0.0414(3) 0.0307(3) 0.0496(3) -0.0020(2) 0.0025(2) -0.0011(2)
O2 0.0585(13) 0.0266(9) 0.0576(11) -0.0075(8) 0.0151(9) -0.0042(9)
O1 0.0566(13) 0.0287(9) 0.0598(11) -0.0110(8) 0.0143(10) -0.0051(9)
Cl2 0.0728(5) 0.0335(3) 0.0528(4) 0.0038(3) 0.0137(3) 0.0069(3)
Cl1 0.0641(5) 0.0444(4) 0.0467(3) -0.0065(3) 0.0095(3) -0.0043(3)
Cl4 0.0615(5) 0.0305(3) 0.0604(4) -0.0007(3) 0.0108(3) 0.0044(3)
Cl3 0.0592(5) 0.0398(4) 0.0555(4) -0.0108(3) 0.0038(3) -0.0019(3)
C4 0.0475(16) 0.0244(11) 0.0497(14) -0.0051(10) 0.0194(12) -0.0065(11)
C3 0.0513(17) 0.0280(12) 0.0471(14) 0.0001(10) 0.0167(12) -0.0021(11)
C2 0.0512(17) 0.0328(13) 0.0421(13) -0.0023(10) 0.0162(11) -0.0054(12)
C1 0.0482(15) 0.0254(11) 0.0502(14) -0.0048(10) 0.0195(12) -0.0076(11)
C6 0.0491(16) 0.0263(11) 0.0489(14) -0.0016(10) 0.0149(12) -0.0028(11)
C5 0.0486(16) 0.0301(12) 0.0448(13) -0.0033(10) 0.0138(11) -0.0039(12)
O3 0.091(2) 0.0660(16) 0.0565(13) -0.0070(12) -0.0161(13) 0.0058(15)
C7 0.0496(18) 0.0505(17) 0.0445(14) -0.0019(12) 0.0059(12) -0.0018(14)
C8 0.068(3) 0.0476(19) 0.064(2) -0.0115(16) 0.0061(17) 0.0015(17)
C9 0.0491(19) 0.0472(16) 0.0495(15) -0.0029(13) 0.0048(13) -0.0006(14)
C40 0.058(2) 0.0431(17) 0.0637(19) -0.0025(14) 0.0090(16) -0.0035(15)

loop_
_atom_type_symbol
_atom_type_description
_atom_type_scat_dispersion_real
_atom_type_scat_dispersion_imag
_atom_type_scat_source
C C 0.018 0.009 'International Tables Vol C Tables 4.2.6.8 and 6.1.1.4'
H H 0 0 'International Tables Vol C Tables 4.2.6.8 and 6.1.1.4'
Cl Cl 0.364 0.702 'International Tables Vol C Tables 4.2.6.8 and 6.1.1.4'
K K 0.387 1.066 'International Tables Vol C Tables 4.2.6.8 and 6.1.1.4'
O O 0.049 0.032 'International Tables Vol C Tables 4.2.6.8 and 6.1.1.4'

loop_
_geom_angle_atom_site_label_1
_geom_angle_atom_site_label_2
_geom_angle_atom_site_label_3
_geom_angle
_geom_angle_site_symmetry_1
_geom_angle_site_symmetry_3
O1 K1 O1 98.80(6) 2_545 2_445
O1 K1 O3 108.60(8) 2_545 .
O1 K1 O3 90.30(9) 2_445 .
O1 K1 O2 78.84(7) 2_545 .
O1 K1 O2 158.85(7) 2_445 .
O3 K1 O2 110.47(9) . .
O1 K1 O2 159.03(7) 2_545 1_455
O1 K1 O2 78.19(6) 2_445 1_455
O3 K1 O2 92.23(8) . 1_455
O2 K1 O2 96.43(6) . 1_455
O1 K1 Cl2 103.35(5) 2_545 1_455
O1 K1 Cl2 84.71(5) 2_445 1_455
O3 K1 Cl2 148.05(7) . 1_455
O2 K1 Cl2 75.55(5) . 1_455
O2 K1 Cl2 55.84(5) 1_455 1_455
O1 K1 Cl1 52.99(5) 2_545 2_545
O1 K1 Cl1 70.14(5) 2_445 2_545
O3 K1 Cl1 65.39(6) . 2_545
O2 K1 Cl1 121.43(5) . 2_545
O2 K1 Cl1 140.38(5) 1_455 2_545
Cl2 K1 Cl1 139.73(2) 1_455 2_545
O1 K1 K1 139.39(5) 2_545 1_455
O1 K1 K1 40.59(5) 2_445 1_455
O3 K1 K1 78.08(7) . 1_455
O2 K1 K1 137.87(5) . 1_455
O2 K1 K1 41.45(4) 1_455 1_455
Cl2 K1 K1 77.717(18) 1_455 1_455
Cl1 K1 K1 99.937(17) 2_545 1_455
O1 K1 K1 40.61(5) 2_545 1_655
O1 K1 K1 139.41(5) 2_445 1_655
O3 K1 K1 101.92(7) . 1_655
O2 K1 K1 42.13(5) . 1_655
O2 K1 K1 138.55(4) 1_455 1_655
Cl2 K1 K1 102.283(18) 1_455 1_655
Cl1 K1 K1 80.063(17) 2_545 1_655
K1 K1 K1 180.000(16) 1_455 1_655
C4 O2 K1 128.03(18) . .
C4 O2 K1 128.9(2) . 1_655
K1 O2 K1 96.43(6) . 1_655
C1 O1 K1 129.7(2) . 2
C1 O1 K1 130.92(19) . 2_455
K1 O1 K1 98.80(6) 2 2_455
C3 Cl2 K1 98.81(9) . 1_655
C2 Cl1 K1 93.83(10) . 2
O2 C4 C3 122.7(3) . .
O2 C4 C5 122.2(3) . .
C3 C4 C5 115.1(2) . .
C2 C3 C4 123.1(3) . .
C2 C3 Cl2 120.9(2) . .
C4 C3 Cl2 116.0(2) . .
C3 C2 C1 121.7(3) . .
C3 C2 Cl1 122.3(2) . .
C1 C2 Cl1 115.9(2) . .
O1 C1 C6 122.2(3) . .
O1 C1 C2 122.6(3) . .
C6 C1 C2 115.3(2) . .
C5 C6 C1 122.9(3) . .
C5 C6 Cl4 121.4(2) . .
C1 C6 Cl4 115.7(2) . .
C6 C5 C4 121.9(3) . .
C6 C5 Cl3 121.3(2) . .
C4 C5 Cl3 116.8(2) . .
C7 O3 K1 139.6(2) . .
O3 C7 C8 121.6(3) . .
O3 C7 C9 120.9(3) . .
C8 C7 C9 117.5(3) . .
C7 C8 H8A 112(4) . .
C7 C8 H8B 114(4) . .
H8A C8 H8B 113(5) . .
C7 C8 H8C 108(4) . .
H8A C8 H8C 102(5) . .
H8B C8 H8C 107(5) . .
C7 C9 C40 114.6(3) . .
C7 C9 H9A 107(2) . .
C40 C9 H9A 110(2) . .
C7 C9 H9B 108(2) . .
C40 C9 H9B 111(2) . .
H9A C9 H9B 106(3) . .
C9 C40 H10A 111(3) . .
C9 C40 H10B 111(3) . .
H10A C40 H10B 110(4) . .
C9 C40 H10C 114(3) . .
H10A C40 H10C 104(4) . .
H10B C40 H10C 107(4) . .

loop_
_geom_bond_atom_site_label_1
_geom_bond_atom_site_label_2
_geom_bond_distance
_geom_bond_site_symmetry_2
K1 O1 2.671(2) 2_545
K1 O1 2.672(2) 2_445
K1 O3 2.675(3) .
K1 O2 2.702(2) .
K1 O2 2.739(2) 1_455
K1 Cl2 3.3832(9) 1_455
K1 Cl1 3.5957(9) 2_545
O2 C4 1.252(3) .
O2 K1 2.739(2) 1_655
O1 C1 1.253(3) .
O1 K1 2.671(2) 2
O1 K1 2.672(2) 2_455
Cl2 C3 1.730(3) .
Cl2 K1 3.3832(9) 1_655
Cl1 C2 1.718(3) .
Cl1 K1 3.5958(9) 2
Cl4 C6 1.728(3) .
Cl3 C5 1.721(3) .
C4 C3 1.445(4) .
C4 C5 1.446(4) .
C3 C2 1.365(4) .
C2 C1 1.449(4) .
C1 C6 1.442(4) .
C6 C5 1.371(4) .
O3 C7 1.207(4) .
C7 C8 1.496(5) .
C7 C9 1.497(4) .
C8 H8A 0.85(7) .
C8 H8B 0.92(6) .
C8 H8C 0.97(7) .
C9 C40 1.514(5) .
C9 H9A 0.99(4) .
C9 H9B 0.95(4) .
C40 H10A 0.98(4) .
C40 H10B 0.92(5) .
C40 H10C 0.94(5) .

loop_
_geom_torsion_atom_site_label_1
_geom_torsion_atom_site_label_2
_geom_torsion_atom_site_label_3
_geom_torsion_atom_site_label_4
_geom_torsion
_geom_torsion_site_symmetry_1
_geom_torsion_site_symmetry_4
O1 K1 O2 C4 -132.3(3) 2_545 .
O1 K1 O2 C4 -46.8(4) 2_445 .
O3 K1 O2 C4 121.8(2) . .
O2 K1 O2 C4 27.0(3) 1_455 .
Cl2 K1 O2 C4 -25.2(2) 1_455 .
Cl1 K1 O2 C4 -165.2(2) 2_545 .
K1 K1 O2 C4 27.0(3) 1_455 .
K1 K1 O2 C4 -153.0(3) 1_655 .
O1 K1 O2 K1 20.68(7) 2_545 1_655
O1 K1 O2 K1 106.24(18) 2_445 1_655
O3 K1 O2 K1 -85.19(9) . 1_655
O2 K1 O2 K1 180 1_455 1_655
Cl2 K1 O2 K1 127.77(6) 1_455 1_655
Cl1 K1 O2 K1 -12.22(8) 2_545 1_655
K1 K1 O2 K1 180 1_455 1_655
K1 O2 C4 C3 103.0(3) . .
K1 O2 C4 C3 -41.6(4) 1_655 .
K1 O2 C4 C5 -76.8(3) . .
K1 O2 C4 C5 138.7(2) 1_655 .
O2 C4 C3 C2 179.1(3) . .
C5 C4 C3 C2 -1.1(4) . .
O2 C4 C3 Cl2 -1.1(4) . .
C5 C4 C3 Cl2 178.6(2) . .
K1 Cl2 C3 C2 -154.0(2) 1_655 .
K1 Cl2 C3 C4 26.2(2) 1_655 .
C4 C3 C2 C1 1.3(4) . .
Cl2 C3 C2 C1 -178.5(2) . .
C4 C3 C2 Cl1 -179.1(2) . .
Cl2 C3 C2 Cl1 1.2(4) . .
K1 Cl1 C2 C3 153.0(2) 2 .
K1 Cl1 C2 C1 -27.4(2) 2 .
K1 O1 C1 C6 -126.4(3) 2 .
K1 O1 C1 C6 64.3(3) 2_455 .
K1 O1 C1 C2 53.4(3) 2 .
K1 O1 C1 C2 -115.9(3) 2_455 .
C3 C2 C1 O1 179.7(3) . .
Cl1 C2 C1 O1 0.0(4) . .
C3 C2 C1 C6 -0.5(4) . .
Cl1 C2 C1 C6 179.79(19) . .
O1 C1 C6 C5 179.6(3) . .
C2 C1 C6 C5 -0.2(4) . .
O1 C1 C6 Cl4 -0.4(4) . .
C2 C1 C6 Cl4 179.83(19) . .
C1 C6 C5 C4 0.3(4) . .
Cl4 C6 C5 C4 -179.8(2) . .
C1 C6 C5 Cl3 -179.1(2) . .
Cl4 C6 C5 Cl3 0.8(4) . .
O2 C4 C5 C6 -179.9(3) . .
C3 C4 C5 C6 0.3(4) . .
O2 C4 C5 Cl3 -0.4(4) . .
C3 C4 C5 Cl3 179.81(19) . .
O1 K1 O3 C7 -172.1(4) 2_545 .
O1 K1 O3 C7 88.5(4) 2_445 .
O2 K1 O3 C7 -87.4(4) . .
O2 K1 O3 C7 10.3(4) 1_455 .
Cl2 K1 O3 C7 8.1(5) 1_455 .
Cl1 K1 O3 C7 156.4(4) 2_545 .
K1 K1 O3 C7 49.5(4) 1_455 .
K1 K1 O3 C7 -130.5(4) 1_655 .
K1 O3 C7 C8 27.6(6) . .
K1 O3 C7 C9 -154.4(3) . .
O3 C7 C9 C40 8.5(5) . .
C8 C7 C9 C40 -173.4(3) . .
